data_1549190
loop_
_publ_author_name
'Hachem, Hadi'
'Xu, Zijun'
'Bellec, Nathalie'
'Jeannin, Olivier'
'Auban-Senzier, Pascale'
'Guizouarn, Thierry'
'Fourmigu\'e, Marc'
'Lorcy, Dominique'

_publ_section_title
;
 Neutral, closed-shell nickel bis(2-alkylthio-thiazole-4,5-dithiolate)
 complexes as single component molecular conductors.
;
_journal_issue 18
_journal_name_full 'Dalton transactions (Cambridge, England : 2003)'
_journal_page_first 6580
_journal_page_last 6589
_journal_paper_doi 10.1039/c8dt00818c
_journal_volume 47
_journal_year 2018
_chemical_formula_moiety 'C8 H6 N2 Ni S8'
_chemical_formula_sum 'C8 H6 N2 Ni S8'
_chemical_formula_weight 445.34
_chemical_name_common '[Ni(MeS-tzdt)2]'
_space_group_IT_number 14
_space_group_name_Hall '-P 2yn'
_space_group_name_H-M_alt 'P 1 21/n 1'
_symmetry_cell_setting monoclinic
_symmetry_Int_Tables_number 14
_symmetry_space_group_name_Hall '-P 2yn'
_symmetry_space_group_name_H-M 'P 1 21/n 1'
_atom_sites_solution_hydrogens geom
_atom_sites_solution_primary 'direct - structure invariant direct methods'
_atom_sites_solution_secondary 'direct - structure invariant direct methods'
_audit_conform_dict_location ftp://ftp.iucr.org/pub/cif_core.dic
_audit_conform_dict_name cif_core.dic
_audit_conform_dict_version 2.4.3
_audit_creation_date 2017-07-12T09:16:08-00:00
_audit_creation_method 'WinGX routine CIF_UPDATE'
_audit_update_record
;
2018-03-01 deposited with the CCDC.
2018-04-04 downloaded from the CCDC.
;
_cell_angle_alpha 90
_cell_angle_beta 106.652(5)
_cell_angle_gamma 90
_cell_formula_units_Z 2
_cell_length_a 5.0234(9)
_cell_length_b 21.360(4)
_cell_length_c 7.1729(14)
_cell_measurement_reflns_used 620
_cell_measurement_temperature 296(2)
_cell_measurement_theta_max 21.93
_cell_measurement_theta_min 3.11
_cell_measurement_wavelength 0.71073
_cell_volume 737.4(2)
_computing_cell_refinement 'Bruker APEX2 (Bruker, 2014)'
_computing_data_collection 'Bruker APEX2 (Bruker, 2014)'
_computing_data_reduction 'Bruker APEX2 (Bruker, 2014)'
_computing_molecular_graphics 'Ortep for Windows (Farrugia, 2012)'
_computing_publication_material 'WinGX publication routines (Farrugia, 2012)'
_computing_structure_refinement 'SHELXL-2014/7 (Sheldrick, 2014)'
_computing_structure_solution 'SIR-92 (Altomare et al., 1994)'
_diffrn_ambient_temperature 296(2)
_diffrn_detector 'CCD plate'
_diffrn_measured_fraction_theta_full 0.998
_diffrn_measured_fraction_theta_max 0.998
_diffrn_measurement_device_type 'APEXII, Bruker-AXS'
_diffrn_measurement_method 'CCD rotation images, thick slices'
_diffrn_orient_matrix_UB_11 -0.003217
_diffrn_orient_matrix_UB_12 0.046257
_diffrn_orient_matrix_UB_13 -0.022041
_diffrn_orient_matrix_UB_21 -0.116892
_diffrn_orient_matrix_UB_22 0.005537
_diffrn_orient_matrix_UB_23 0.090617
_diffrn_orient_matrix_UB_31 0.171754
_diffrn_orient_matrix_UB_32 0.004635
_diffrn_orient_matrix_UB_33 0.111703
_diffrn_radiation_monochromator graphite
_diffrn_radiation_probe x-ray
_diffrn_radiation_source 'fine-focus sealed tube'
_diffrn_radiation_type MoK\a
_diffrn_radiation_wavelength 0.71073
_diffrn_reflns_av_R_equivalents 0.0855
_diffrn_reflns_av_unetI/netI 0.1273
_diffrn_reflns_Laue_measured_fraction_full 0.998
_diffrn_reflns_Laue_measured_fraction_max 0.998
_diffrn_reflns_limit_h_max 6
_diffrn_reflns_limit_h_min -6
_diffrn_reflns_limit_k_max 18
_diffrn_reflns_limit_k_min -27
_diffrn_reflns_limit_l_max 8
_diffrn_reflns_limit_l_min -9
_diffrn_reflns_number 4945
_diffrn_reflns_point_group_measured_fraction_full 0.998
_diffrn_reflns_point_group_measured_fraction_max 0.998
_diffrn_reflns_theta_full 25.242
_diffrn_reflns_theta_max 27.476
_diffrn_reflns_theta_min 3.114
_diffrn_standards_number 0
_exptl_absorpt_coefficient_mu 2.431
_exptl_absorpt_correction_T_max 0.907
_exptl_absorpt_correction_T_min 0.733
_exptl_absorpt_correction_type multi-scan
_exptl_absorpt_process_details
;
  [Sheldrick, G.M. (2014). SADABS Bruker AXS Inc., Madison, Wisconsin, USA]
;
_exptl_crystal_colour black
_exptl_crystal_density_diffrn 2.006
_exptl_crystal_density_method 'not measured'
_exptl_crystal_description prism
_exptl_crystal_F_000 448
_exptl_crystal_size_max 0.21
_exptl_crystal_size_mid 0.11
_exptl_crystal_size_min 0.04
_refine_diff_density_max 0.672
_refine_diff_density_min -0.509
_refine_diff_density_rms 0.127
_refine_ls_extinction_method none
_refine_ls_goodness_of_fit_ref 0.97
_refine_ls_hydrogen_treatment constr
_refine_ls_matrix_type full
_refine_ls_number_constraints 0
_refine_ls_number_parameters 89
_refine_ls_number_reflns 1690
_refine_ls_number_restraints 0
_refine_ls_restrained_S_all 0.97
_refine_ls_R_factor_all 0.1332
_refine_ls_R_factor_gt 0.0553
_refine_ls_shift/su_max 0
_refine_ls_shift/su_mean 0
_refine_ls_structure_factor_coef Fsqd
_refine_ls_weighting_details 'w=1/[\s^2^(Fo^2^)+(0.0396P)^2^] where P=(Fo^2^+2Fc^2^)/3'
_refine_ls_weighting_scheme calc
_refine_ls_wR_factor_gt 0.0933
_refine_ls_wR_factor_ref 0.1165
_reflns_Friedel_coverage 0
_reflns_number_gt 965
_reflns_number_total 1690
_reflns_threshold_expression 'I > 2\s(I)'
_cod_data_source_file c8dt00818c2.cif
_cod_data_source_block shelx
_cod_depositor_comments 'Adding full bibliography for 1549190--1549195.cif.'
_cod_original_sg_symbol_H-M 'P 21/n'
_cod_database_code 1549190

loop_
_symmetry_equiv_pos_as_xyz
'x, y, z'
'-x+1/2, y+1/2, -z+1/2'
'-x, -y, -z'
'x-1/2, -y-1/2, z-1/2'

loop_
_atom_site_label
_atom_site_type_symbol
_atom_site_fract_x
_atom_site_fract_y
_atom_site_fract_z
_atom_site_U_iso_or_equiv
_atom_site_adp_type
_atom_site_occupancy
_atom_site_site_symmetry_order
_atom_site_calc_flag
_atom_site_refinement_flags_posn
_atom_site_refinement_flags_adp
_atom_site_refinement_flags_occupancy
Ni1 Ni 1 0.5 0.5 0.0280(3) Uani 1 2 d S . P
S3 S 1.4771(3) 0.41920(7) 0.0757(2) 0.0351(4) Uani 1 1 d . . .
S2 S 1.1768(3) 0.51451(7) 0.2644(2) 0.0322(4) Uani 1 1 d . . .
S1 S 1.1127(3) 0.40202(7) 0.5314(2) 0.0326(4) Uani 1 1 d . . .
S4 S 1.6548(4) 0.28204(8) 0.0902(3) 0.0481(5) Uani 1 1 d . . .
N1 N 1.3949(9) 0.3364(2) 0.3201(6) 0.0270(11) Uani 1 1 d . . .
C1 C 1.2788(10) 0.3921(3) 0.3577(8) 0.0284(14) Uani 1 1 d . . .
C3 C 1.5007(11) 0.3440(3) 0.1788(9) 0.0334(15) Uani 1 1 d . . .
C2 C 1.3044(10) 0.4431(3) 0.2397(8) 0.0267(14) Uani 1 1 d . . .
C4 C 1.7635(13) 0.3184(3) -0.0971(9) 0.0489(18) Uani 1 1 d . . .
H4A H 1.6035 0.3308 -0.2 0.073 Uiso 1 1 calc R U .
H4B H 1.8723 0.2894 -0.147 0.073 Uiso 1 1 calc R U .
H4C H 1.8736 0.3545 -0.0461 0.073 Uiso 1 1 calc R U .

loop_
_atom_site_aniso_label
_atom_site_aniso_U_11
_atom_site_aniso_U_22
_atom_site_aniso_U_33
_atom_site_aniso_U_23
_atom_site_aniso_U_13
_atom_site_aniso_U_12
Ni1 0.0337(6) 0.0274(7) 0.0244(6) 0.0011(5) 0.0107(5) -0.0009(5)
S3 0.0440(9) 0.0313(10) 0.0342(9) 0.0021(8) 0.0180(7) 0.0031(7)
S2 0.0412(9) 0.0278(9) 0.0318(9) 0.0038(7) 0.0170(7) 0.0025(7)
S1 0.0423(9) 0.0286(10) 0.0308(9) 0.0040(7) 0.0167(7) -0.0007(7)
S4 0.0645(12) 0.0311(10) 0.0571(13) 0.0017(9) 0.0310(10) 0.0102(8)
N1 0.036(3) 0.015(3) 0.032(3) 0.002(2) 0.013(2) 0.004(2)
C1 0.029(3) 0.027(4) 0.027(3) 0.000(3) 0.004(3) -0.006(3)
C3 0.033(3) 0.026(4) 0.039(4) -0.009(3) 0.009(3) -0.001(3)
C2 0.023(3) 0.033(4) 0.024(3) -0.002(3) 0.006(3) 0.001(3)
C4 0.055(4) 0.039(4) 0.057(5) 0.003(4) 0.023(4) 0.004(3)

loop_
_atom_type_symbol
_atom_type_description
_atom_type_scat_dispersion_real
_atom_type_scat_dispersion_imag
_atom_type_scat_source
C C 0.0033 0.0016 'International Tables Vol C Tables 4.2.6.8 and 6.1.1.4'
H H 0 0 'International Tables Vol C Tables 4.2.6.8 and 6.1.1.4'
N N 0.0061 0.0033 'International Tables Vol C Tables 4.2.6.8 and 6.1.1.4'
S S 0.1246 0.1234 'International Tables Vol C Tables 4.2.6.8 and 6.1.1.4'
Ni Ni 0.3393 1.1124 'International Tables Vol C Tables 4.2.6.8 and 6.1.1.4'

loop_
_geom_angle_atom_site_label_1
_geom_angle_atom_site_label_2
_geom_angle_atom_site_label_3
_geom_angle
_geom_angle_site_symmetry_1
_geom_angle_site_symmetry_3
S2 Ni1 S2 180.00(3) 3_766 .
S2 Ni1 S1 86.18(5) 3_766 .
S2 Ni1 S1 93.82(5) . .
S2 Ni1 S1 93.82(5) 3_766 3_766
S2 Ni1 S1 86.18(5) . 3_766
S1 Ni1 S1 180 . 3_766
C2 S3 C3 88.3(3) . .
C2 S2 Ni1 102.00(19) . .
C1 S1 Ni1 102.3(2) . .
C3 S4 C4 102.1(3) . .
C3 N1 C1 109.7(5) . .
N1 C1 C2 115.6(5) . .
N1 C1 S1 124.9(4) . .
C2 C1 S1 119.5(4) . .
N1 C3 S4 121.3(4) . .
N1 C3 S3 117.1(4) . .
S4 C3 S3 121.6(3) . .
C1 C2 S2 122.3(4) . .
C1 C2 S3 109.4(4) . .
S2 C2 S3 128.3(3) . .
S4 C4 H4A 109.5 . .
S4 C4 H4B 109.5 . .
H4A C4 H4B 109.5 . .
S4 C4 H4C 109.5 . .
H4A C4 H4C 109.5 . .
H4B C4 H4C 109.5 . .

loop_
_geom_bond_atom_site_label_1
_geom_bond_atom_site_label_2
_geom_bond_distance
_geom_bond_site_symmetry_2
Ni1 S2 2.1449(14) 3_766
Ni1 S2 2.1449(14) .
Ni1 S1 2.1630(15) .
Ni1 S1 2.1630(15) 3_766
S3 C2 1.727(5) .
S3 C3 1.758(6) .
S2 C2 1.684(5) .
S1 C1 1.700(5) .
S4 C3 1.743(6) .
S4 C4 1.768(6) .
N1 C3 1.283(6) .
N1 C1 1.385(7) .
C1 C2 1.408(7) .
C4 H4A 0.96 .
C4 H4B 0.96 .
C4 H4C 0.96 .

loop_
_geom_torsion_atom_site_label_1
_geom_torsion_atom_site_label_2
_geom_torsion_atom_site_label_3
_geom_torsion_atom_site_label_4
_geom_torsion
C3 N1 C1 C2 -0.8(7)
C3 N1 C1 S1 179.0(4)
Ni1 S1 C1 N1 179.4(4)
Ni1 S1 C1 C2 -0.8(5)
C1 N1 C3 S4 -178.1(4)
C1 N1 C3 S3 0.7(6)
C4 S4 C3 N1 -179.7(5)
C4 S4 C3 S3 1.6(5)
C2 S3 C3 N1 -0.3(5)
C2 S3 C3 S4 178.5(4)
N1 C1 C2 S2 -179.9(4)
S1 C1 C2 S2 0.3(7)
N1 C1 C2 S3 0.6(6)
S1 C1 C2 S3 -179.2(3)
Ni1 S2 C2 C1 0.4(5)
Ni1 S2 C2 S3 179.8(3)
C3 S3 C2 C1 -0.2(4)
C3 S3 C2 S2 -179.7(4)
